data_7020941
loop_
_publ_author_name
'Sanchez-Ballester, Noelia M'
'Shrestha, Lok Kumar'
'Elsegood, Mark R. J.'
'Schmitt, Wolfgang'
'Ariga, Katsuhiko'
'Anson, Christopher E.'
'Hill, Jonathan P.'
'Powell, Annie K.'

_publ_section_title
;
 Ligand displacement for fixing manganese: relevance to cellular metal ion
 transport and synthesis of polymeric coordination complexes.
;
_journal_issue 8
_journal_name_full 'Dalton transactions (Cambridge, England : 2003)'
_journal_page_first 2779
_journal_page_last 2785
_journal_paper_doi 10.1039/c2dt32547k
_journal_volume 42
_journal_year 2013
_chemical_formula_sum 'C32 H40 Fe N O7'
_chemical_formula_weight 606.50
_chemical_name_systematic
;
?
;
_space_group_IT_number 61
_symmetry_cell_setting orthorhombic
_symmetry_space_group_name_Hall '-P 2ac 2ab'
_symmetry_space_group_name_H-M 'P b c a'
_atom_sites_solution_hydrogens geom
_atom_sites_solution_primary direct
_atom_sites_solution_secondary difmap
_audit_creation_method SHELXL-97
_cell_angle_alpha 90.00
_cell_angle_beta 90.00
_cell_angle_gamma 90.00
_cell_formula_units_Z 8
_cell_length_a 9.556(2)
_cell_length_b 16.496(4)
_cell_length_c 38.041(9)
_cell_measurement_temperature 150(2)
_cell_volume 5997(2)
_computing_cell_refinement 'Bruker SAINT'
_computing_data_collection 'Bruker SMART'
_computing_data_reduction 'Bruker SAINT'
_computing_molecular_graphics 'Bruker SHELXTL'
_computing_publication_material 'Bruker SHELXTL and local programs'
_computing_structure_refinement 'SHELXL-97 (Sheldrick, 2008)'
_computing_structure_solution 'SHELXS-97 (Sheldrick, 2008)'
_diffrn_ambient_temperature 150(2)
_diffrn_measured_fraction_theta_full 0.952
_diffrn_measured_fraction_theta_max 0.952
_diffrn_measurement_device_type 'Bruker SMART 1000 CCD diffractometer'
_diffrn_measurement_method '\w rotation with narrow frames'
_diffrn_radiation_monochromator graphite
_diffrn_radiation_source 'fine-focus sealed tube'
_diffrn_radiation_type MoK\a
_diffrn_radiation_wavelength 0.71073
_diffrn_reflns_av_R_equivalents 0.0370
_diffrn_reflns_av_sigmaI/netI 0.0257
_diffrn_reflns_limit_h_max 11
_diffrn_reflns_limit_h_min -10
_diffrn_reflns_limit_k_max 20
_diffrn_reflns_limit_k_min -20
_diffrn_reflns_limit_l_max 47
_diffrn_reflns_limit_l_min -46
_diffrn_reflns_number 43888
_diffrn_reflns_theta_full 27.02
_diffrn_reflns_theta_max 27.02
_diffrn_reflns_theta_min 2.14
_diffrn_standards_decay_% 0
_exptl_absorpt_coefficient_mu 0.551
_exptl_absorpt_correction_T_max 0.946
_exptl_absorpt_correction_T_min 0.848
_exptl_absorpt_correction_type multi-scan
_exptl_absorpt_process_details 'SADABS v2004/1, Sheldrick, G.M., (2004)'
_exptl_crystal_density_diffrn 1.344
_exptl_crystal_density_method 'not measured'
_exptl_crystal_description plate
_exptl_crystal_F_000 2568
_exptl_crystal_size_max 0.30
_exptl_crystal_size_mid 0.25
_exptl_crystal_size_min 0.05
_refine_diff_density_max 0.506
_refine_diff_density_min -0.265
_refine_diff_density_rms 0.065
_refine_ls_extinction_method none
_refine_ls_goodness_of_fit_ref 1.106
_refine_ls_hydrogen_treatment mixed
_refine_ls_matrix_type full
_refine_ls_number_parameters 387
_refine_ls_number_reflns 6245
_refine_ls_number_restraints 0
_refine_ls_restrained_S_all 1.106
_refine_ls_R_factor_all 0.0572
_refine_ls_R_factor_gt 0.0466
_refine_ls_shift/su_max 0.002
_refine_ls_shift/su_mean 0.000
_refine_ls_structure_factor_coef Fsqd
_refine_ls_weighting_details 'calc w=1/[\s^2^(Fo^2^)+(0.0474P)^2^+5.3056P] where P=(Fo^2^+2Fc^2^)/3'
_refine_ls_weighting_scheme calc
_refine_ls_wR_factor_gt 0.1032
_refine_ls_wR_factor_ref 0.1078
_reflns_number_gt 5318
_reflns_number_total 6245
_reflns_threshold_expression >2sigma(I)
_cod_data_source_file c2dt32547k.txt
_cod_data_source_block ns324
_cod_original_cell_volume 5996(3)
_cod_original_sg_symbol_H-M Pbca
_cod_database_code 7020941

loop_
_symmetry_equiv_pos_as_xyz
'x, y, z'
'-x+1/2, -y, z+1/2'
'-x, y+1/2, -z+1/2'
'x+1/2, -y+1/2, -z'
'-x, -y, -z'
'x-1/2, y, -z-1/2'
'x, -y-1/2, z-1/2'
'-x-1/2, y-1/2, z'

loop_
_atom_site_label
_atom_site_type_symbol
_atom_site_fract_x
_atom_site_fract_y
_atom_site_fract_z
_atom_site_U_iso_or_equiv
_atom_site_adp_type
_atom_site_occupancy
_atom_site_symmetry_multiplicity
_atom_site_calc_flag
_atom_site_refinement_flags
Fe1 Fe 1.03420(3) 0.208077(18) 0.205058(7) 0.01598(10) Uani 1 1 d .
O1 O 1.08442(15) 0.21975(9) 0.15829(4) 0.0196(3) Uani 1 1 d .
C1 C 0.8258(3) 0.34060(14) 0.19629(6) 0.0277(5) Uani 1 1 d .
H1A H 0.7411 0.3563 0.2086 0.033 Uiso 1 1 calc R
H1B H 0.8247 0.3670 0.1735 0.033 Uiso 1 1 calc R
O2 O 0.9446(2) 0.44153(11) 0.22841(6) 0.0469(5) Uani 1 1 d .
C2 C 0.9513(3) 0.37113(14) 0.21691(6) 0.0283(5) Uani 1 1 d .
O3 O 1.05526(16) 0.32461(10) 0.22011(4) 0.0284(4) Uani 1 1 d .
O4 O 1.22254(15) 0.18325(10) 0.22251(4) 0.0234(3) Uani 1 1 d .
C3 C 0.7258(2) 0.21146(16) 0.21566(5) 0.0254(5) Uani 1 1 d .
H3A H 0.6941 0.1606 0.2056 0.030 Uiso 1 1 calc R
H3B H 0.6446 0.2458 0.2192 0.030 Uiso 1 1 calc R
N1 N 0.82372(18) 0.25159(11) 0.19091(4) 0.0200(4) Uani 1 1 d .
C4 C 1.2963(2) 0.19527(13) 0.24911(5) 0.0194(4) Uani 1 1 d .
O5 O 0.92716(15) 0.19218(9) 0.25135(4) 0.0219(3) Uani 1 1 d .
O6 O 0.98355(18) 0.08975(10) 0.19703(4) 0.0259(4) Uani 1 1 d .
H6 H 0.931(3) 0.0613(18) 0.2084(7) 0.035(8) Uiso 1 1 d .
C5 C 1.0637(3) 0.03735(15) 0.17368(6) 0.0301(5) Uani 1 1 d .
H5A H 1.0761 -0.0153 0.1846 0.036 Uiso 1 1 calc R
H5B H 1.1556 0.0607 0.1698 0.036 Uiso 1 1 calc R
C6 C 0.9901(3) 0.02707(15) 0.13888(6) 0.0303(5) Uani 1 1 d .
H6A H 1.0521 -0.0008 0.1227 0.036 Uiso 1 1 calc R
H6B H 0.9703 0.0802 0.1291 0.036 Uiso 1 1 calc R
C7 C 0.8541(3) -0.02030(17) 0.14173(7) 0.0380(6) Uani 1 1 d .
H7A H 0.8733 -0.0739 0.1503 0.057 Uiso 1 1 calc R
H7B H 0.8110 -0.0239 0.1190 0.057 Uiso 1 1 calc R
H7C H 0.7920 0.0069 0.1577 0.057 Uiso 1 1 calc R
C8 C 0.7863(2) 0.22981(14) 0.15394(5) 0.0200(4) Uani 1 1 d .
H8A H 0.6922 0.2490 0.1492 0.024 Uiso 1 1 calc R
H8B H 0.7854 0.1712 0.1518 0.024 Uiso 1 1 calc R
C9 C 0.8838(2) 0.26399(13) 0.12635(5) 0.0183(4) Uani 1 1 d .
C10 C 1.0296(2) 0.25446(12) 0.12991(5) 0.0168(4) Uani 1 1 d .
C11 C 1.1199(2) 0.28133(12) 0.10286(5) 0.0192(4) Uani 1 1 d .
C12 C 1.0594(2) 0.31404(13) 0.07250(5) 0.0207(4) Uani 1 1 d .
H12 H 1.1180 0.3302 0.0543 0.025 Uiso 1 1 calc R
C13 C 0.9153(2) 0.32345(13) 0.06832(5) 0.0203(4) Uani 1 1 d .
C14 C 0.8299(2) 0.29937(13) 0.09617(5) 0.0198(4) Uani 1 1 d .
H14 H 0.7337 0.3073 0.0944 0.024 Uiso 1 1 calc R
C15 C 1.2786(2) 0.27508(14) 0.10888(6) 0.0228(5) Uani 1 1 d .
C16 C 1.3622(3) 0.30350(17) 0.07648(7) 0.0351(6) Uani 1 1 d .
H16A H 1.3385 0.2703 0.0566 0.053 Uiso 1 1 calc R
H16B H 1.4605 0.2989 0.0812 0.053 Uiso 1 1 calc R
H16C H 1.3395 0.3590 0.0714 0.053 Uiso 1 1 calc R
C17 C 1.3177(3) 0.33187(14) 0.13941(7) 0.0299(5) Uani 1 1 d .
H17A H 1.2870 0.3859 0.1341 0.045 Uiso 1 1 calc R
H17B H 1.4173 0.3316 0.1426 0.045 Uiso 1 1 calc R
H17C H 1.2731 0.3135 0.1606 0.045 Uiso 1 1 calc R
C18 C 1.3213(2) 0.18685(14) 0.11605(6) 0.0229(5) Uani 1 1 d .
C19 C 1.4003(2) 0.16348(15) 0.14519(6) 0.0286(5) Uani 1 1 d .
H19 H 1.4246 0.2019 0.1620 0.034 Uiso 1 1 calc R
C20 C 1.4432(3) 0.08367(17) 0.14948(7) 0.0373(6) Uani 1 1 d .
H20 H 1.4957 0.0693 0.1691 0.045 Uiso 1 1 calc R
C21 C 1.4084(3) 0.02554(17) 0.12490(8) 0.0415(7) Uani 1 1 d .
H21 H 1.4394 -0.0276 0.1275 0.050 Uiso 1 1 calc R
C22 C 1.3276(3) 0.04718(16) 0.09655(7) 0.0383(6) Uani 1 1 d .
H22 H 1.3014 0.0080 0.0802 0.046 Uiso 1 1 calc R
C23 C 1.2845(2) 0.12668(15) 0.09202(6) 0.0297(5) Uani 1 1 d .
H23 H 1.2302 0.1402 0.0726 0.036 Uiso 1 1 calc R
C24 C 0.8475(2) 0.35682(14) 0.03441(5) 0.0230(5) Uani 1 1 d .
C25 C 0.9571(3) 0.37557(17) 0.00584(6) 0.0332(6) Uani 1 1 d .
H25A H 0.9110 0.3967 -0.0146 0.050 Uiso 1 1 calc R
H25B H 1.0061 0.3267 -0.0002 0.050 Uiso 1 1 calc R
H25C H 1.0224 0.4149 0.0146 0.050 Uiso 1 1 calc R
C26 C 0.7498(3) 0.29113(15) 0.01941(6) 0.0304(5) Uani 1 1 d .
H26A H 0.6782 0.2788 0.0363 0.046 Uiso 1 1 calc R
H26B H 0.8028 0.2431 0.0145 0.046 Uiso 1 1 calc R
H26C H 0.7073 0.3106 -0.0018 0.046 Uiso 1 1 calc R
C27 C 0.7684(2) 0.43571(14) 0.04263(5) 0.0231(5) Uani 1 1 d .
C28 C 0.6257(3) 0.44584(16) 0.03716(6) 0.0302(5) Uani 1 1 d .
H28 H 0.5729 0.4027 0.0287 0.036 Uiso 1 1 calc R
C29 C 0.5608(3) 0.51941(17) 0.04419(7) 0.0396(6) Uani 1 1 d .
H29 H 0.4651 0.5249 0.0404 0.048 Uiso 1 1 calc R
C30 C 0.6364(3) 0.58448(17) 0.05676(7) 0.0444(7) Uani 1 1 d .
H30 H 0.5926 0.6337 0.0613 0.053 Uiso 1 1 calc R
C31 C 0.7782(3) 0.57532(17) 0.06244(7) 0.0434(7) Uani 1 1 d .
H31 H 0.8306 0.6187 0.0709 0.052 Uiso 1 1 calc R
C32 C 0.8427(3) 0.50195(15) 0.05565(6) 0.0325(6) Uani 1 1 d .
H32 H 0.9382 0.4967 0.0599 0.039 Uiso 1 1 calc R
O7 O 0.8242(2) 0.00980(12) 0.23908(6) 0.0403(5) Uani 1 1 d .
H7E H 0.878(5) -0.014(2) 0.2533(11) 0.084(14) Uiso 1 1 d .
H7D H 0.748(4) -0.009(2) 0.2384(9) 0.063(11) Uiso 1 1 d .

loop_
_atom_site_aniso_label
_atom_site_aniso_U_11
_atom_site_aniso_U_22
_atom_site_aniso_U_33
_atom_site_aniso_U_23
_atom_site_aniso_U_13
_atom_site_aniso_U_12
Fe1 0.01196(16) 0.02220(17) 0.01379(15) 0.00018(11) -0.00027(11) 0.00114(12)
O1 0.0153(7) 0.0290(8) 0.0146(7) 0.0036(6) 0.0021(6) 0.0024(6)
C1 0.0284(13) 0.0284(13) 0.0262(11) -0.0028(9) -0.0015(10) 0.0107(10)
O2 0.0363(11) 0.0286(10) 0.0759(15) -0.0165(10) -0.0062(10) 0.0049(8)
C2 0.0287(13) 0.0257(12) 0.0306(12) -0.0020(10) 0.0011(10) 0.0011(10)
O3 0.0191(8) 0.0272(9) 0.0388(9) -0.0067(7) -0.0012(7) -0.0003(7)
O4 0.0150(7) 0.0381(9) 0.0172(7) -0.0028(6) -0.0033(6) 0.0057(7)
C3 0.0133(10) 0.0448(14) 0.0180(10) 0.0055(10) 0.0024(8) -0.0006(10)
N1 0.0158(9) 0.0284(10) 0.0159(8) 0.0015(7) 0.0016(7) 0.0003(8)
C4 0.0193(11) 0.0223(11) 0.0164(9) 0.0010(8) 0.0006(8) 0.0019(9)
O5 0.0140(7) 0.0356(9) 0.0160(7) 0.0002(6) -0.0001(6) 0.0017(6)
O6 0.0275(9) 0.0225(8) 0.0276(8) -0.0007(7) 0.0073(7) -0.0038(7)
C5 0.0247(12) 0.0276(12) 0.0381(13) -0.0039(10) 0.0030(10) 0.0023(10)
C6 0.0356(14) 0.0238(12) 0.0314(12) -0.0016(10) 0.0061(10) -0.0014(10)
C7 0.0389(15) 0.0397(15) 0.0355(14) -0.0007(11) -0.0035(12) -0.0091(12)
C8 0.0138(10) 0.0311(12) 0.0151(9) 0.0024(8) -0.0013(8) -0.0002(9)
C9 0.0180(10) 0.0209(10) 0.0160(9) 0.0006(8) -0.0003(8) -0.0007(8)
C10 0.0180(10) 0.0172(10) 0.0154(9) -0.0003(8) 0.0000(8) -0.0001(8)
C11 0.0172(10) 0.0198(11) 0.0205(10) -0.0002(8) 0.0014(8) -0.0005(8)
C12 0.0209(11) 0.0229(11) 0.0183(10) 0.0029(8) 0.0039(8) -0.0017(9)
C13 0.0239(11) 0.0209(11) 0.0160(10) 0.0015(8) -0.0013(8) 0.0012(9)
C14 0.0166(10) 0.0245(11) 0.0182(10) -0.0009(8) -0.0007(8) 0.0015(9)
C15 0.0152(11) 0.0279(12) 0.0252(11) 0.0044(9) 0.0008(9) -0.0031(9)
C16 0.0195(12) 0.0470(16) 0.0388(14) 0.0152(12) 0.0059(10) -0.0029(11)
C17 0.0229(12) 0.0252(12) 0.0416(14) 0.0008(10) -0.0055(10) -0.0057(10)
C18 0.0124(10) 0.0307(12) 0.0257(11) 0.0007(9) 0.0074(8) -0.0005(9)
C19 0.0177(11) 0.0339(13) 0.0342(12) 0.0030(10) -0.0001(10) -0.0013(10)
C20 0.0231(13) 0.0423(15) 0.0466(15) 0.0120(12) -0.0013(11) 0.0045(11)
C21 0.0269(14) 0.0316(14) 0.0661(19) 0.0041(13) 0.0105(13) 0.0074(11)
C22 0.0307(14) 0.0343(14) 0.0501(16) -0.0120(12) 0.0111(12) 0.0010(11)
C23 0.0242(12) 0.0367(14) 0.0283(12) -0.0035(10) 0.0048(10) 0.0000(10)
C24 0.0234(12) 0.0283(12) 0.0172(10) 0.0041(9) 0.0000(9) 0.0013(9)
C25 0.0340(14) 0.0471(15) 0.0184(11) 0.0111(10) 0.0045(10) 0.0081(12)
C26 0.0405(14) 0.0310(13) 0.0196(10) 0.0004(9) -0.0067(10) 0.0003(11)
C27 0.0283(12) 0.0256(12) 0.0152(9) 0.0079(8) -0.0007(9) -0.0005(9)
C28 0.0287(13) 0.0349(14) 0.0271(12) 0.0037(10) -0.0026(10) -0.0005(11)
C29 0.0371(15) 0.0480(17) 0.0338(13) 0.0064(12) -0.0003(11) 0.0152(13)
C30 0.064(2) 0.0321(15) 0.0375(14) 0.0076(12) 0.0074(14) 0.0174(14)
C31 0.061(2) 0.0285(14) 0.0411(15) 0.0017(11) 0.0020(14) -0.0065(13)
C32 0.0307(13) 0.0334(14) 0.0334(13) 0.0034(10) -0.0012(10) -0.0047(11)
O7 0.0328(11) 0.0411(11) 0.0471(12) 0.0130(9) -0.0006(9) -0.0118(9)

loop_
_atom_type_symbol
_atom_type_description
_atom_type_scat_dispersion_real
_atom_type_scat_dispersion_imag
_atom_type_scat_source
C C 0.0033 0.0016 'International Tables Vol C Tables 4.2.6.8 and 6.1.1.4'
H H 0.0000 0.0000 'International Tables Vol C Tables 4.2.6.8 and 6.1.1.4'
N N 0.0061 0.0033 'International Tables Vol C Tables 4.2.6.8 and 6.1.1.4'
O O 0.0106 0.0060 'International Tables Vol C Tables 4.2.6.8 and 6.1.1.4'
Fe Fe 0.3463 0.8444 'International Tables Vol C Tables 4.2.6.8 and 6.1.1.4'

loop_
_geom_angle_atom_site_label_1
_geom_angle_atom_site_label_2
_geom_angle_atom_site_label_3
_geom_angle
_geom_angle_site_symmetry_1
_geom_angle_site_symmetry_3
O1 Fe1 O4 96.26(6) . .
O1 Fe1 O3 98.50(7) . .
O4 Fe1 O3 90.65(7) . .
O1 Fe1 O6 90.99(7) . .
O4 Fe1 O6 93.94(7) . .
O3 Fe1 O6 168.95(7) . .
O1 Fe1 O5 164.99(6) . .
O4 Fe1 O5 98.05(6) . .
O3 Fe1 O5 85.86(7) . .
O6 Fe1 O5 83.55(6) . .
O1 Fe1 N1 88.16(6) . .
O4 Fe1 N1 171.38(7) . .
O3 Fe1 N1 81.36(7) . .
O6 Fe1 N1 93.37(7) . .
O5 Fe1 N1 78.25(6) . .
C10 O1 Fe1 136.24(13) . .
N1 C1 C2 114.20(19) . .
O2 C2 O3 125.1(2) . .
O2 C2 C1 116.8(2) . .
O3 C2 C1 118.0(2) . .
C2 O3 Fe1 118.31(15) . .
C4 O4 Fe1 139.35(14) . .
N1 C3 C4 110.97(18) . 6_556
C1 N1 C3 111.26(18) . .
C1 N1 C8 111.78(17) . .
C3 N1 C8 109.81(17) . .
C1 N1 Fe1 106.08(13) . .
C3 N1 Fe1 105.99(13) . .
C8 N1 Fe1 111.73(13) . .
O4 C4 O5 123.07(19) . 6_656
O4 C4 C3 119.42(18) . 6_656
O5 C4 C3 117.47(18) 6_656 6_656
C4 O5 Fe1 118.70(13) 6_556 .
C5 O6 Fe1 122.39(14) . .
O6 C5 C6 110.89(19) . .
C5 C6 C7 113.2(2) . .
N1 C8 C9 114.55(17) . .
C14 C9 C10 119.62(19) . .
C14 C9 C8 120.12(19) . .
C10 C9 C8 120.07(18) . .
O1 C10 C9 121.08(18) . .
O1 C10 C11 119.02(18) . .
C9 C10 C11 119.90(18) . .
C12 C11 C10 117.99(19) . .
C12 C11 C15 123.77(19) . .
C10 C11 C15 118.21(18) . .
C13 C12 C11 122.99(19) . .
C12 C13 C14 117.36(19) . .
C12 C13 C24 123.27(19) . .
C14 C13 C24 119.35(19) . .
C9 C14 C13 122.0(2) . .
C18 C15 C11 110.59(17) . .
C18 C15 C17 112.26(18) . .
C11 C15 C17 108.11(18) . .
C18 C15 C16 107.03(18) . .
C11 C15 C16 111.82(18) . .
C17 C15 C16 107.02(19) . .
C23 C18 C19 117.4(2) . .
C23 C18 C15 119.4(2) . .
C19 C18 C15 123.1(2) . .
C20 C19 C18 121.0(2) . .
C21 C20 C19 120.6(3) . .
C22 C21 C20 119.1(2) . .
C21 C22 C23 120.7(3) . .
C22 C23 C18 121.2(2) . .
C27 C24 C25 107.92(18) . .
C27 C24 C26 111.88(19) . .
C25 C24 C26 107.00(19) . .
C27 C24 C13 109.75(17) . .
C25 C24 C13 112.08(19) . .
C26 C24 C13 108.23(18) . .
C28 C27 C32 117.3(2) . .
C28 C27 C24 123.6(2) . .
C32 C27 C24 119.0(2) . .
C29 C28 C27 121.0(2) . .
C30 C29 C28 120.8(3) . .
C29 C30 C31 118.9(3) . .
C30 C31 C32 120.3(3) . .
C31 C32 C27 121.7(3) . .

loop_
_geom_bond_atom_site_label_1
_geom_bond_atom_site_label_2
_geom_bond_distance
_geom_bond_site_symmetry_2
Fe1 O1 1.8528(14) .
Fe1 O4 1.9615(15) .
Fe1 O3 2.0158(17) .
Fe1 O6 2.0340(17) .
Fe1 O5 2.0533(15) .
Fe1 N1 2.2024(18) .
O1 C10 1.330(2) .
C1 N1 1.483(3) .
C1 C2 1.519(3) .
O2 C2 1.243(3) .
C2 O3 1.261(3) .
O4 C4 1.249(2) .
C3 N1 1.483(3) .
C3 C4 1.523(3) 6_556
N1 C8 1.495(3) .
C4 O5 1.252(3) 6_656
C4 C3 1.523(3) 6_656
O5 C4 1.252(3) 6_556
O6 C5 1.457(3) .
C5 C6 1.508(3) .
C6 C7 1.520(4) .
C8 C9 1.513(3) .
C9 C14 1.387(3) .
C9 C10 1.408(3) .
C10 C11 1.414(3) .
C11 C12 1.400(3) .
C11 C15 1.538(3) .
C12 C13 1.395(3) .
C13 C14 1.395(3) .
C13 C24 1.545(3) .
C15 C18 1.536(3) .
C15 C17 1.538(3) .
C15 C16 1.541(3) .
C18 C23 1.394(3) .
C18 C19 1.396(3) .
C19 C20 1.388(4) .
C20 C21 1.380(4) .
C21 C22 1.374(4) .
C22 C23 1.385(4) .
C24 C27 1.537(3) .
C24 C25 1.540(3) .
C24 C26 1.540(3) .
C27 C28 1.390(3) .
C27 C32 1.394(3) .
C28 C29 1.389(4) .
C29 C30 1.380(4) .
C30 C31 1.380(4) .
C31 C32 1.383(4) .

loop_
_geom_hbond_atom_site_label_D
_geom_hbond_atom_site_label_H
_geom_hbond_atom_site_label_A
_geom_hbond_distance_DH
_geom_hbond_distance_HA
_geom_hbond_distance_DA
_geom_hbond_angle_DHA
_geom_hbond_site_symmetry_A
O7 H7D O2 0.80(4) 2.05(4) 2.834(3) 171(4) 8_755
O6 H6 O7 0.81(3) 1.77(3) 2.572(3) 171(3) .
O7 H7E O2 0.85(4) 1.97(4) 2.771(3) 158(4) 3_745
